data_4067492
loop_
_publ_author_name
'Li, Shenyu'
'Kee, Choon Wee'
'Huang, Kuo-Wei'
'Hor, T. S. Andy'
'Zhao, Jin'

_publ_section_title
;
 Cyclopentadienyl Molybdenum(II/VI) N-Heterocyclic Carbene Complexes:
 Synthesis, Structure, and Reactivity under Oxidative Conditions
;
_journal_issue 8
_journal_name_full Organometallics
_journal_page_first 1924
_journal_paper_doi 10.1021/om900980a
_journal_volume 29
_journal_year 2010
_chemical_formula_sum 'C28 H29 Br Mo N2 O2'
_chemical_formula_weight 601.38
_chemical_name_systematic
; 
 ? 
;
_space_group_IT_number 14
_symmetry_cell_setting monoclinic
_symmetry_space_group_name_Hall '-P 2yn'
_symmetry_space_group_name_H-M 'P 1 21/n 1'
_atom_sites_solution_hydrogens geom
_atom_sites_solution_primary direct
_atom_sites_solution_secondary difmap
_audit_creation_method SHELXL-97
_cell_angle_alpha 90.00
_cell_angle_beta 105.730(2)
_cell_angle_gamma 90.00
_cell_formula_units_Z 4
_cell_length_a 12.5547(10)
_cell_length_b 12.6940(11)
_cell_length_c 17.0096(15)
_cell_measurement_reflns_used 4284
_cell_measurement_temperature 295(2)
_cell_measurement_theta_max 24.30
_cell_measurement_theta_min 2.33
_cell_volume 2609.3(4)
_computing_cell_refinement 'Bruker SMART'
_computing_data_collection 'Bruker SMART'
_computing_data_reduction 'Bruker SAINT'
_computing_molecular_graphics 'Bruker SHELXTL'
_computing_publication_material 'Bruker SHELXTL'
_computing_structure_refinement 'SHELXL-97 (Sheldrick, 1997)'
_computing_structure_solution 'SHELXS-97 (Sheldrick, 1990)'
_diffrn_ambient_temperature 295(2)
_diffrn_measured_fraction_theta_full 0.999
_diffrn_measured_fraction_theta_max 0.999
_diffrn_measurement_device_type 'CCD area detector'
_diffrn_measurement_method 'phi and omega scans'
_diffrn_radiation_monochromator graphite
_diffrn_radiation_source 'fine-focus sealed tube'
_diffrn_radiation_type MoK\a
_diffrn_radiation_wavelength 0.71073
_diffrn_reflns_av_R_equivalents 0.0334
_diffrn_reflns_av_sigmaI/netI 0.0422
_diffrn_reflns_limit_h_max 16
_diffrn_reflns_limit_h_min -15
_diffrn_reflns_limit_k_max 11
_diffrn_reflns_limit_k_min -16
_diffrn_reflns_limit_l_max 22
_diffrn_reflns_limit_l_min -19
_diffrn_reflns_number 18142
_diffrn_reflns_theta_full 27.50
_diffrn_reflns_theta_max 27.50
_diffrn_reflns_theta_min 1.80
_exptl_absorpt_coefficient_mu 2.061
_exptl_absorpt_correction_T_max 0.7900
_exptl_absorpt_correction_T_min 0.5584
_exptl_absorpt_correction_type multi-scan
_exptl_absorpt_process_details 'Sadaba, (Sheldrick 2001)'
_exptl_crystal_colour 'Dark Purple'
_exptl_crystal_density_diffrn 1.531
_exptl_crystal_density_method 'not measured'
_exptl_crystal_description Block
_exptl_crystal_F_000 1216
_exptl_crystal_size_max 0.32
_exptl_crystal_size_mid 0.28
_exptl_crystal_size_min 0.12
_refine_diff_density_max 1.091
_refine_diff_density_min -0.360
_refine_diff_density_rms 0.072
_refine_ls_extinction_method none
_refine_ls_goodness_of_fit_ref 1.029
_refine_ls_hydrogen_treatment constr
_refine_ls_matrix_type full
_refine_ls_number_parameters 325
_refine_ls_number_reflns 5984
_refine_ls_number_restraints 6
_refine_ls_restrained_S_all 1.030
_refine_ls_R_factor_all 0.0591
_refine_ls_R_factor_gt 0.0418
_refine_ls_shift/su_max 0.000
_refine_ls_shift/su_mean 0.000
_refine_ls_structure_factor_coef Fsqd
_refine_ls_weighting_details 'calc w=1/[\s^2^(Fo^2^)+(0.0518P)^2^+0.8913P] where P=(Fo^2^+2Fc^2^)/3'
_refine_ls_weighting_scheme calc
_refine_ls_wR_factor_gt 0.1017
_refine_ls_wR_factor_ref 0.1086
_reflns_number_gt 4553
_reflns_number_total 5984
_reflns_threshold_expression >2sigma(I)
_cod_data_source_file om900980a_si_002.cif
_cod_data_source_block 9297
_cod_depositor_comments
;
The following automatic conversions were performed:

'_symmetry_cell_setting' value 'Monoclinic' changed to 'monoclinic'
according to /home/saulius/struct/CIF-dictionaries/cif_core.dic
dictionary named 'cif_core.dic' version 2.4.1 from
2010-06-29.

'_exptl_absorpt_correction_type' value 'Multi-scan'
changed to 'multi-scan' according to
/home/saulius/struct/CIF-dictionaries/cif_core.dic dictionary named
'cif_core.dic' version 2.4.1 from 2010-06-29.

Automatic conversion script
Id: cif_fix_values 1715 2011-07-08 13:25:40Z adriana 
;
_cod_original_sg_symbol_H-M P2(1)/n
_cod_database_code 4067492

loop_
_symmetry_equiv_pos_as_xyz
'x, y, z'
'-x+1/2, y+1/2, -z+1/2'
'-x, -y, -z'
'x-1/2, -y-1/2, z-1/2'

loop_
_atom_site_label
_atom_site_type_symbol
_atom_site_fract_x
_atom_site_fract_y
_atom_site_fract_z
_atom_site_U_iso_or_equiv
_atom_site_adp_type
_atom_site_occupancy
_atom_site_symmetry_multiplicity
_atom_site_calc_flag
_atom_site_refinement_flags
_atom_site_disorder_assembly
_atom_site_disorder_group
Mo1 Mo -0.10546(2) 0.32597(2) 0.219057(15) 0.04391(10) Uani 1 1 d D . .
N1 N 0.1503(2) 0.2618(2) 0.22390(14) 0.0466(6) Uani 1 1 d . . .
N2 N 0.13292(19) 0.2668(2) 0.34575(14) 0.0440(6) Uani 1 1 d . . .
C1 C -0.2196(4) 0.4174(4) 0.2895(3) 0.0878(13) Uani 1 1 d . A .
H1 H -0.2087 0.4881 0.3038 0.105 Uiso 1 1 calc R . .
C2 C -0.2864(4) 0.3770(5) 0.2139(3) 0.0992(17) Uani 1 1 d . A .
H2 H -0.3269 0.4159 0.1694 0.119 Uiso 1 1 calc R . .
C3 C -0.2789(3) 0.2697(5) 0.2197(3) 0.0880(14) Uani 1 1 d . A .
H3 H -0.3143 0.2224 0.1793 0.106 Uiso 1 1 calc R . .
C4 C -0.2102(3) 0.2426(4) 0.2954(3) 0.0730(11) Uani 1 1 d . A .
H4 H -0.1916 0.1745 0.3143 0.088 Uiso 1 1 calc R . .
C5 C -0.1744(3) 0.3332(3) 0.3373(2) 0.0661(10) Uani 1 1 d . A .
H5 H -0.1271 0.3371 0.3898 0.079 Uiso 1 1 calc R . .
C8 C 0.0728(2) 0.2789(2) 0.26595(16) 0.0391(6) Uani 1 1 d . A .
C9 C 0.2529(3) 0.2407(3) 0.2767(2) 0.0614(9) Uani 1 1 d . A .
H9 H 0.3176 0.2265 0.2620 0.074 Uiso 1 1 calc R . .
C10 C 0.2423(2) 0.2443(3) 0.3523(2) 0.0561(8) Uani 1 1 d . A .
H10 H 0.2980 0.2336 0.4004 0.067 Uiso 1 1 calc R . .
C11 C 0.1301(2) 0.2489(3) 0.13607(18) 0.0461(7) Uani 1 1 d . A .
C12 C 0.1306(3) 0.3360(3) 0.0873(2) 0.0545(8) Uani 1 1 d . . .
C13 C 0.1076(3) 0.3188(3) 0.0032(2) 0.0571(8) Uani 1 1 d . A .
H13 H 0.1043 0.3765 -0.0311 0.068 Uiso 1 1 calc R . .
C14 C 0.0897(3) 0.2201(3) -0.03056(19) 0.0543(8) Uani 1 1 d . . .
C15 C 0.0988(3) 0.1344(3) 0.0215(2) 0.0542(8) Uani 1 1 d . A .
H15 H 0.0905 0.0668 -0.0004 0.065 Uiso 1 1 calc R . .
C16 C 0.1197(3) 0.1467(3) 0.1052(2) 0.0506(7) Uani 1 1 d . . .
C17 C 0.1575(4) 0.4452(3) 0.1203(3) 0.0845(13) Uani 1 1 d . A .
H17A H 0.2147 0.4419 0.1708 0.127 Uiso 1 1 calc R . .
H17B H 0.0925 0.4768 0.1297 0.127 Uiso 1 1 calc R . .
H17C H 0.1824 0.4867 0.0816 0.127 Uiso 1 1 calc R . .
C18 C 0.0609(3) 0.2042(3) -0.1222(2) 0.0692(10) Uani 1 1 d . A .
H18A H 0.0969 0.1418 -0.1342 0.104 Uiso 1 1 calc R . .
H18B H 0.0854 0.2640 -0.1471 0.104 Uiso 1 1 calc R . .
H18C H -0.0178 0.1966 -0.1434 0.104 Uiso 1 1 calc R . .
C19 C 0.1342(3) 0.0513(3) 0.1595(2) 0.0679(10) Uani 1 1 d . A .
H19A H 0.1139 -0.0108 0.1266 0.102 Uiso 1 1 calc R . .
H19B H 0.0877 0.0577 0.1957 0.102 Uiso 1 1 calc R . .
H19C H 0.2101 0.0461 0.1909 0.102 Uiso 1 1 calc R . .
C20 C 0.0858(2) 0.2629(2) 0.41430(17) 0.0420(6) Uani 1 1 d . A .
C21 C 0.0971(2) 0.3479(2) 0.46695(18) 0.0450(7) Uani 1 1 d . . .
C22 C 0.0454(3) 0.3416(3) 0.52966(19) 0.0504(7) Uani 1 1 d . A .
H22 H 0.0512 0.3982 0.5653 0.060 Uiso 1 1 calc R . .
C23 C -0.0145(3) 0.2534(3) 0.54072(18) 0.0500(7) Uani 1 1 d . . .
C24 C -0.0178(3) 0.1684(3) 0.4892(2) 0.0512(7) Uani 1 1 d . A .
H24 H -0.0555 0.1079 0.4970 0.061 Uiso 1 1 calc R . .
C25 C 0.0330(3) 0.1702(2) 0.42625(19) 0.0472(7) Uani 1 1 d . . .
C26 C 0.1632(3) 0.4444(3) 0.4576(2) 0.0610(9) Uani 1 1 d . A .
H26A H 0.1369 0.4711 0.4029 0.092 Uiso 1 1 calc R . .
H26B H 0.2400 0.4259 0.4682 0.092 Uiso 1 1 calc R . .
H26C H 0.1548 0.4975 0.4956 0.092 Uiso 1 1 calc R . .
C27 C -0.0744(3) 0.2502(3) 0.6058(2) 0.0646(9) Uani 1 1 d . A .
H27A H -0.0370 0.2947 0.6504 0.097 Uiso 1 1 calc R . .
H27B H -0.0756 0.1792 0.6249 0.097 Uiso 1 1 calc R . .
H27C H -0.1488 0.2748 0.5838 0.097 Uiso 1 1 calc R . .
C28 C 0.0304(3) 0.0754(3) 0.3726(2) 0.0618(9) Uani 1 1 d . A .
H28A H -0.0134 0.0908 0.3182 0.093 Uiso 1 1 calc R . .
H28B H -0.0015 0.0168 0.3939 0.093 Uiso 1 1 calc R . .
H28C H 0.1044 0.0580 0.3716 0.093 Uiso 1 1 calc R . .
C6 C -0.1301(3) 0.3642(3) 0.1056(2) 0.0669(10) Uani 1 1 d . A .
O1 O -0.1559(3) 0.3850(3) 0.03737(17) 0.1060(11) Uani 1 1 d . . .
Br1 Br -0.01164(6) 0.51608(4) 0.24651(3) 0.0759(3) Uani 0.839(2) 1 d P A 1
C7 C -0.1065(4) 0.1913(4) 0.1650(3) 0.0576(12) Uani 0.839(2) 1 d PD A 1
O2 O -0.1178(9) 0.1127(7) 0.1277(7) 0.095(3) Uani 0.839(2) 1 d PD A 1
Br2 Br -0.1223(6) 0.1381(5) 0.1412(5) 0.0700(13) Uani 0.161(2) 1 d PD A 2
C7X C -0.022(2) 0.4553(15) 0.2339(18) 0.084(8) Uiso 0.161(2) 1 d PD A 2
O2X O 0.0387(13) 0.5227(10) 0.2314(10) 0.054(5) Uiso 0.161(2) 1 d PD A 2

loop_
_atom_site_aniso_label
_atom_site_aniso_U_11
_atom_site_aniso_U_22
_atom_site_aniso_U_33
_atom_site_aniso_U_23
_atom_site_aniso_U_13
_atom_site_aniso_U_12
Mo1 0.04091(16) 0.04774(17) 0.03856(15) -0.00007(11) 0.00304(10) 0.00536(11)
N1 0.0407(14) 0.0596(16) 0.0388(13) 0.0053(11) 0.0098(11) -0.0023(12)
N2 0.0383(13) 0.0523(15) 0.0405(13) 0.0068(11) 0.0093(10) 0.0006(11)
C1 0.084(3) 0.074(3) 0.115(4) -0.013(3) 0.044(3) 0.017(2)
C2 0.059(3) 0.163(5) 0.073(3) 0.035(3) 0.014(2) 0.056(3)
C3 0.043(2) 0.137(4) 0.084(3) -0.036(3) 0.016(2) -0.007(3)
C4 0.055(2) 0.091(3) 0.081(3) 0.000(2) 0.031(2) -0.001(2)
C5 0.0432(19) 0.099(3) 0.056(2) -0.011(2) 0.0123(15) 0.0119(19)
C8 0.0380(15) 0.0407(15) 0.0363(14) 0.0056(11) 0.0062(11) -0.0025(12)
C9 0.0375(17) 0.094(3) 0.0532(19) 0.0066(18) 0.0132(14) 0.0012(17)
C10 0.0351(16) 0.084(3) 0.0469(18) 0.0094(16) 0.0066(13) 0.0054(16)
C11 0.0421(16) 0.0585(19) 0.0397(15) 0.0060(13) 0.0144(12) -0.0004(14)
C12 0.057(2) 0.059(2) 0.0512(18) 0.0044(15) 0.0204(15) -0.0068(16)
C13 0.060(2) 0.067(2) 0.0457(17) 0.0116(16) 0.0175(15) -0.0028(17)
C14 0.0396(17) 0.081(2) 0.0446(17) 0.0022(16) 0.0149(13) 0.0033(16)
C15 0.0496(19) 0.0587(19) 0.0546(19) -0.0047(15) 0.0149(15) 0.0064(16)
C16 0.0453(17) 0.059(2) 0.0494(17) 0.0074(14) 0.0154(14) 0.0075(14)
C17 0.123(4) 0.065(2) 0.072(3) -0.002(2) 0.038(3) -0.031(3)
C18 0.064(2) 0.097(3) 0.0473(19) -0.0003(18) 0.0173(17) -0.001(2)
C19 0.080(3) 0.061(2) 0.065(2) 0.0122(18) 0.0245(19) 0.0107(19)
C20 0.0359(15) 0.0522(17) 0.0366(14) 0.0095(12) 0.0074(11) 0.0022(13)
C21 0.0381(15) 0.0543(18) 0.0376(15) 0.0059(12) 0.0020(12) -0.0043(13)
C22 0.0473(17) 0.061(2) 0.0389(15) -0.0040(14) 0.0050(13) -0.0026(15)
C23 0.0440(17) 0.064(2) 0.0417(16) 0.0086(14) 0.0104(13) 0.0003(15)
C24 0.0492(18) 0.0538(19) 0.0497(17) 0.0136(14) 0.0119(14) -0.0016(14)
C25 0.0464(17) 0.0497(17) 0.0440(16) 0.0085(13) 0.0098(13) 0.0029(14)
C26 0.063(2) 0.063(2) 0.055(2) 0.0000(16) 0.0116(16) -0.0180(18)
C27 0.061(2) 0.084(3) 0.055(2) 0.0032(18) 0.0248(17) -0.0017(19)
C28 0.075(2) 0.0466(19) 0.067(2) 0.0074(16) 0.0249(18) 0.0017(17)
C6 0.072(2) 0.072(2) 0.050(2) 0.0054(17) 0.0037(17) 0.0025(19)
O1 0.124(3) 0.134(3) 0.0482(16) 0.0232(17) 0.0042(16) 0.003(2)
Br1 0.0940(5) 0.0488(3) 0.0809(4) 0.0005(2) 0.0166(3) -0.0021(3)
C7 0.042(2) 0.068(4) 0.061(3) -0.015(2) 0.010(2) -0.008(2)
O2 0.085(4) 0.090(5) 0.112(6) -0.047(3) 0.028(3) -0.016(3)
Br2 0.055(2) 0.074(4) 0.079(3) -0.022(3) 0.0164(19) -0.011(2)

loop_
_atom_type_symbol
_atom_type_description
_atom_type_scat_dispersion_real
_atom_type_scat_dispersion_imag
_atom_type_scat_source
C C 0.0033 0.0016 'International Tables Vol C Tables 4.2.6.8 and 6.1.1.4'
H H 0.0000 0.0000 'International Tables Vol C Tables 4.2.6.8 and 6.1.1.4'
N N 0.0061 0.0033 'International Tables Vol C Tables 4.2.6.8 and 6.1.1.4'
O O 0.0106 0.0060 'International Tables Vol C Tables 4.2.6.8 and 6.1.1.4'
Br Br -0.2901 2.4595 'International Tables Vol C Tables 4.2.6.8 and 6.1.1.4'
Mo Mo -1.6832 0.6857 'International Tables Vol C Tables 4.2.6.8 and 6.1.1.4'

loop_
_geom_angle_atom_site_label_1
_geom_angle_atom_site_label_2
_geom_angle_atom_site_label_3
_geom_angle
C7X Mo1 C6 81.4(9)
C7X Mo1 C7 138.3(9)
C6 Mo1 C7 76.6(2)
C7X Mo1 C8 74.1(10)
C6 Mo1 C8 107.24(14)
C7 Mo1 C8 79.15(16)
C7X Mo1 C3 138.3(9)
C6 Mo1 C3 100.82(18)
C7 Mo1 C3 81.0(2)
C8 Mo1 C3 140.52(17)
C7X Mo1 C4 132.9(9)
C6 Mo1 C4 134.98(16)
C7 Mo1 C4 86.09(19)
C8 Mo1 C4 109.83(13)
C3 Mo1 C4 34.77(16)
C7X Mo1 C2 104.9(10)
C6 Mo1 C2 90.09(17)
C7 Mo1 C2 110.1(2)
C8 Mo1 C2 162.08(14)
C3 Mo1 C2 34.29(19)
C4 Mo1 C2 57.30(17)
C7X Mo1 C5 99.5(9)
C6 Mo1 C5 146.30(15)
C7 Mo1 C5 118.27(19)
C8 Mo1 C5 105.33(11)
C3 Mo1 C5 56.53(15)
C4 Mo1 C5 33.42(13)
C2 Mo1 C5 56.88(14)
C7X Mo1 C1 84.2(9)
C6 Mo1 C1 114.92(18)
C7 Mo1 C1 137.24(19)
C8 Mo1 C1 128.60(15)
C3 Mo1 C1 56.81(17)
C4 Mo1 C1 55.93(16)
C2 Mo1 C1 35.01(17)
C5 Mo1 C1 33.16(14)
C7X Mo1 Br1 7.6(9)
C6 Mo1 Br1 83.77(12)
C7 Mo1 Br1 145.64(15)
C8 Mo1 Br1 80.12(7)
C3 Mo1 Br1 130.88(14)
C4 Mo1 Br1 126.87(11)
C2 Mo1 Br1 97.70(17)
C5 Mo1 Br1 93.52(10)
C1 Mo1 Br1 76.73(12)
C7X Mo1 Br2 141.4(9)
C6 Mo1 Br2 76.3(2)
C7 Mo1 Br2 3.92(19)
C8 Mo1 Br2 82.94(16)
C3 Mo1 Br2 77.31(19)
C4 Mo1 Br2 83.81(19)
C2 Mo1 Br2 106.2(2)
C5 Mo1 Br2 116.48(19)
C1 Mo1 Br2 133.77(19)
Br1 Mo1 Br2 148.59(16)
C8 N1 C9 111.1(2)
C8 N1 C11 127.0(2)
C9 N1 C11 121.2(3)
C8 N2 C10 111.9(2)
C8 N2 C20 124.6(2)
C10 N2 C20 123.0(2)
C5 C1 C2 107.6(4)
C5 C1 Mo1 73.3(2)
C2 C1 Mo1 70.2(2)
C3 C2 C1 106.2(4)
C3 C2 Mo1 71.0(2)
C1 C2 Mo1 74.8(2)
C2 C3 C4 109.2(4)
C2 C3 Mo1 74.7(3)
C4 C3 Mo1 74.3(2)
C5 C4 C3 108.1(4)
C5 C4 Mo1 75.8(2)
C3 C4 Mo1 70.9(3)
C4 C5 C1 108.9(4)
C4 C5 Mo1 70.8(2)
C1 C5 Mo1 73.6(2)
N2 C8 N1 102.8(2)
N2 C8 Mo1 127.6(2)
N1 C8 Mo1 129.55(19)
C10 C9 N1 107.6(3)
C9 C10 N2 106.7(3)
C12 C11 C16 122.2(3)
C12 C11 N1 119.8(3)
C16 C11 N1 117.7(3)
C11 C12 C13 117.1(3)
C11 C12 C17 123.5(3)
C13 C12 C17 119.4(3)
C14 C13 C12 122.5(3)
C13 C14 C15 118.2(3)
C13 C14 C18 121.3(3)
C15 C14 C18 120.5(3)
C16 C15 C14 121.8(3)
C15 C16 C11 117.8(3)
C15 C16 C19 119.9(3)
C11 C16 C19 122.3(3)
C21 C20 C25 122.2(3)
C21 C20 N2 120.2(3)
C25 C20 N2 117.5(3)
C20 C21 C22 117.6(3)
C20 C21 C26 121.7(3)
C22 C21 C26 120.7(3)
C23 C22 C21 122.1(3)
C24 C23 C22 117.8(3)
C24 C23 C27 120.8(3)
C22 C23 C27 121.3(3)
C23 C24 C25 122.4(3)
C24 C25 C20 117.6(3)
C24 C25 C28 121.0(3)
C20 C25 C28 121.4(3)
O1 C6 Mo1 173.1(4)
O2 C7 Mo1 173.2(8)
O2X C7X Mo1 165(2)

loop_
_geom_bond_atom_site_label_1
_geom_bond_atom_site_label_2
_geom_bond_distance
Mo1 C7X 1.926(9)
Mo1 C6 1.932(4)
Mo1 C7 1.939(5)
Mo1 C8 2.244(3)
Mo1 C3 2.294(4)
Mo1 C4 2.336(4)
Mo1 C2 2.341(4)
Mo1 C5 2.397(4)
Mo1 C1 2.401(4)
Mo1 Br1 2.6704(7)
Mo1 Br2 2.709(7)
N1 C8 1.372(4)
N1 C9 1.382(4)
N1 C11 1.455(4)
N2 C8 1.371(3)
N2 C10 1.378(4)
N2 C20 1.444(4)
C1 C5 1.369(6)
C1 C2 1.427(7)
C2 C3 1.367(7)
C3 C4 1.384(6)
C4 C5 1.362(5)
C9 C10 1.329(5)
C11 C12 1.383(4)
C11 C16 1.393(4)
C12 C13 1.397(5)
C12 C17 1.499(5)
C13 C14 1.372(5)
C14 C15 1.388(5)
C14 C18 1.515(4)
C15 C16 1.384(5)
C16 C19 1.505(5)
C20 C21 1.385(4)
C20 C25 1.393(4)
C21 C22 1.393(4)
C21 C26 1.512(4)
C22 C23 1.390(4)
C23 C24 1.384(5)
C23 C27 1.497(4)
C24 C25 1.387(4)
C25 C28 1.505(5)
C6 O1 1.148(4)
C7 O2 1.170(7)
C7X O2X 1.155(9)
